data_7251499
loop_
_publ_author_name
'Garc\'ia-Raso, \'Angel'
'Rocha, Mariana'
'Terr\'on, \'Angel'
'Fiol, Juan J.'
'L\'opez-Zafra, Adela'
'Rodr\'iguez, Carlos A.'
'V\'azquez-L\'opez, Ezequiel M.'
'Barcel\'o-Oliver, Miquel'
'Frontera, Antonio'

_publ_section_title
;
 The crucial role of lattice water in directing supramolecular networks of
 deferiprone analogues: a combined X-ray and DFT study
;
_journal_issue 5
_journal_name_full CrystEngComm
_journal_page_first 951
_journal_page_last 961
_journal_paper_doi 10.1039/D5CE01136A
_journal_volume 28
_journal_year 2026
_chemical_formula_moiety 'C22 H26 Cu N6 O4, 2(Cl), 4(H2 O)'
_chemical_formula_sum 'C22 H34 Cl2 Cu N6 O8'
_chemical_formula_weight 644.99
_space_group_crystal_system triclinic
_space_group_IT_number 2
_space_group_name_Hall '-P 1'
_space_group_name_H-M_alt 'P -1'
_atom_sites_solution_hydrogens mixed
_atom_sites_solution_primary dual
_audit_creation_date 2024-06-04
_audit_creation_method
;
Olex2 1.5
(compiled 2024.01.12 svn.r2f8d729c for OlexSys, GUI svn.r6928)
;
_audit_update_record
;
2025-11-24 deposited with the CCDC.	2026-01-06 downloaded from the CCDC.
;
_cell_angle_alpha 94.856(2)
_cell_angle_beta 103.393(2)
_cell_angle_gamma 103.024(2)
_cell_formula_units_Z 1
_cell_length_a 8.1875(5)
_cell_length_b 8.7569(5)
_cell_length_c 9.8704(6)
_cell_measurement_reflns_used 9735
_cell_measurement_temperature 100(2)
_cell_measurement_theta_max 28.29
_cell_measurement_theta_min 2.94
_cell_volume 663.70(7)
_computing_molecular_graphics 'Olex2 1.5 (Dolomanov et al., 2009)'
_computing_publication_material 'Olex2 1.5 (Dolomanov et al., 2009)'
_computing_structure_refinement 'SHELXL 2019/3 (Sheldrick, 2015)'
_computing_structure_solution 'XT  (Sheldrick, 2015)'
_diffrn_ambient_temperature 100.00
_diffrn_measured_fraction_theta_full 0.999
_diffrn_measured_fraction_theta_max 0.999
_diffrn_measurement_device_type 'Bruker D8 Venture Photon II CMOS'
_diffrn_measurement_method '\f and \w scans'
_diffrn_radiation_monochromator 'Incoatec HeliosTM multilayer optics'
_diffrn_radiation_type MoK\a
_diffrn_radiation_wavelength 0.71073
_diffrn_reflns_av_R_equivalents 0.0388
_diffrn_reflns_av_unetI/netI 0.0245
_diffrn_reflns_Laue_measured_fraction_full 0.999
_diffrn_reflns_Laue_measured_fraction_max 0.999
_diffrn_reflns_limit_h_max 10
_diffrn_reflns_limit_h_min -10
_diffrn_reflns_limit_k_max 11
_diffrn_reflns_limit_k_min -11
_diffrn_reflns_limit_l_max 13
_diffrn_reflns_limit_l_min -13
_diffrn_reflns_number 31377
_diffrn_reflns_point_group_measured_fraction_full 0.999
_diffrn_reflns_point_group_measured_fraction_max 0.999
_diffrn_reflns_theta_full 25.242
_diffrn_reflns_theta_max 28.315
_diffrn_reflns_theta_min 2.143
_diffrn_standards_number 0
_exptl_absorpt_coefficient_mu 1.083
_exptl_absorpt_correction_T_max 0.4920
_exptl_absorpt_correction_T_min 0.4033
_exptl_absorpt_correction_type multi-scan
_exptl_absorpt_process_details
;
SADABS-2016/2 (Bruker,2016) was used for absorption correction.
wR2(int) was 0.1357 before and 0.0526 after correction.
The Ratio of minimum to maximum transmission is 0.8197.
The \l/2 correction factor is Not present.
;
_exptl_crystal_colour blue
_exptl_crystal_colour_primary blue
_exptl_crystal_density_diffrn 1.614
_exptl_crystal_density_method 'not measured'
_exptl_crystal_description prism
_exptl_crystal_F_000 335
_exptl_crystal_size_max 0.173
_exptl_crystal_size_mid 0.164
_exptl_crystal_size_min 0.123
_refine_diff_density_max 0.335
_refine_diff_density_min -0.542
_refine_diff_density_rms 0.073
_refine_ls_extinction_method none
_refine_ls_goodness_of_fit_ref 1.087
_refine_ls_hydrogen_treatment mixed
_refine_ls_matrix_type full
_refine_ls_number_parameters 202
_refine_ls_number_reflns 3289
_refine_ls_number_restraints 0
_refine_ls_restrained_S_all 1.087
_refine_ls_R_factor_all 0.0222
_refine_ls_R_factor_gt 0.0222
_refine_ls_shift/su_max 0.001
_refine_ls_shift/su_mean 0.000
_refine_ls_structure_factor_coef Fsqd
_refine_ls_weighting_details 'w=1/[\s^2^(Fo^2^)+(0.0267P)^2^+0.3749P] where P=(Fo^2^+2Fc^2^)/3'
_refine_ls_weighting_scheme calc
_refine_ls_wR_factor_gt 0.0583
_refine_ls_wR_factor_ref 0.0584
_reflns_Friedel_coverage 0.000
_reflns_number_gt 3273
_reflns_number_total 3289
_reflns_threshold_expression 'I > 2\s(I)'
_cod_data_source_file d5ce01136a2.cif
_cod_data_source_block 32108202_0m
_cod_original_cell_volume 663.69(7)
_cod_database_code 7251499
_shelx_shelxl_version_number 2019/3
_shelx_space_group_comment
;
The symmetry employed for this shelxl refinement is uniquely defined
by the following loop, which should always be used as a source of
symmetry information in preference to the above space-group names.
They are only intended as comments.
;
_shelx_estimated_absorpt_t_max 0.878
_shelx_estimated_absorpt_t_min 0.835
_olex2_refinement_description
;
1. Fixed Uiso
 At 1.2 times of:
  All C(H) groups, All C(H,H) groups
 At 1.5 times of:
  All C(H,H,H) groups
2.a Secondary CH2 refined with riding coordinates:
 C7(H7A,H7B), C8(H8A,H8B)
2.b Me refined with riding coordinates:
 C21(H21A,H21B,H21C)
2.c Aromatic/amide H refined with riding coordinates:
 C5(H5), C6(H6), C10(H10), C12(H12)
;
_olex2_submission_special_instructions 'No special instructions were received'

loop_
_space_group_symop_operation_xyz
'x, y, z'
'-x, -y, -z'

loop_
_atom_site_label
_atom_site_type_symbol
_atom_site_fract_x
_atom_site_fract_y
_atom_site_fract_z
_atom_site_U_iso_or_equiv
_atom_site_adp_type
_atom_site_occupancy
_atom_site_site_symmetry_order
_atom_site_calc_flag
_atom_site_refinement_flags_posn
_atom_site_refinement_flags_adp
_atom_site_refinement_flags_occupancy
_atom_site_disorder_assembly
_atom_site_disorder_group
Cu1 Cu 0.000000 0.500000 0.000000 0.00780(6) Uani 1 2 d S . P . .
Cl1 Cl 0.79650(4) 0.94914(3) 0.73579(3) 0.01408(7) Uani 1 1 d . . . . .
O41 O -0.16659(10) 0.50818(9) 0.11251(8) 0.00977(15) Uani 1 1 d . . . . .
O31 O 0.17704(10) 0.57644(9) 0.17584(8) 0.00956(15) Uani 1 1 d . . . . .
O1W O -0.03592(13) 0.19672(11) 0.02943(11) 0.01948(19) Uani 1 1 d . . . . .
H1WA H 0.030(3) 0.155(3) 0.092(2) 0.040(6) Uiso 1 1 d . . . . .
H1WB H -0.079(3) 0.125(3) -0.050(3) 0.048(6) Uiso 1 1 d . . . . .
O2W O 0.40333(11) 0.39420(11) 0.22339(9) 0.01402(17) Uani 1 1 d . . . . .
H2WA H 0.349(3) 0.315(2) 0.243(2) 0.026(5) Uiso 1 1 d . . . . .
H2WB H 0.333(3) 0.448(3) 0.206(2) 0.038(6) Uiso 1 1 d . . . . .
N1 N 0.10935(12) 0.71257(11) 0.51039(9) 0.00926(17) Uani 1 1 d . . . . .
C2 C 0.19700(14) 0.68026(12) 0.41206(11) 0.00892(19) Uani 1 1 d . . . . .
C21 C 0.39103(14) 0.71841(14) 0.45346(12) 0.0129(2) Uani 1 1 d . . . . .
H21A H 0.432644 0.688406 0.372156 0.019 Uiso 1 1 calc R U . . .
H21B H 0.437800 0.832307 0.485716 0.019 Uiso 1 1 calc R U . . .
H21C H 0.429723 0.659505 0.529610 0.019 Uiso 1 1 calc R U . . .
C3 C 0.10247(14) 0.61016(12) 0.27715(11) 0.00813(19) Uani 1 1 d . . . . .
C4 C -0.08369(14) 0.57158(12) 0.24059(11) 0.00841(19) Uani 1 1 d . . . . .
C5 C -0.16581(14) 0.60589(13) 0.34588(11) 0.0102(2) Uani 1 1 d . . . . .
H5 H -0.288848 0.579984 0.325931 0.012 Uiso 1 1 calc R U . . .
C6 C -0.06646(15) 0.67711(13) 0.47760(11) 0.0105(2) Uani 1 1 d . . . . .
H6 H -0.122392 0.702216 0.547659 0.013 Uiso 1 1 calc R U . . .
C7 C 0.20489(15) 0.79830(13) 0.65190(11) 0.0110(2) Uani 1 1 d . . . . .
H7A H 0.317798 0.771333 0.681228 0.013 Uiso 1 1 calc R U . . .
H7B H 0.137449 0.766207 0.720633 0.013 Uiso 1 1 calc R U . . .
C8 C 0.23500(15) 0.97734(13) 0.64969(11) 0.0114(2) Uani 1 1 d . . . . .
H8A H 0.294605 1.006416 0.575515 0.014 Uiso 1 1 calc R U . . .
H8B H 0.121120 1.003246 0.624598 0.014 Uiso 1 1 calc R U . . .
N13 N 0.51829(13) 1.09657(11) 0.83708(10) 0.01116(18) Uani 1 1 d . . . . .
C9 C 0.34009(14) 1.07431(12) 0.78627(11) 0.0095(2) Uani 1 1 d . . . . .
C10 C 0.29209(15) 1.16434(13) 0.88140(12) 0.0119(2) Uani 1 1 d . . . . .
H10 H 0.177558 1.173270 0.877120 0.014 Uiso 1 1 calc R U . . .
N11 N 0.43921(13) 1.24037(11) 0.98516(10) 0.01274(19) Uani 1 1 d . . . . .
C12 C 0.57431(15) 1.19829(13) 0.95661(12) 0.0130(2) Uani 1 1 d . . . . .
H12 H 0.691039 1.234230 1.011642 0.016 Uiso 1 1 calc R U . . .
H13 H 0.587(2) 1.057(2) 0.8021(19) 0.022(4) Uiso 1 1 d . . . . .
H11 H 0.442(2) 1.302(2) 1.059(2) 0.026(4) Uiso 1 1 d . . . . .

loop_
_atom_site_aniso_label
_atom_site_aniso_U_11
_atom_site_aniso_U_22
_atom_site_aniso_U_33
_atom_site_aniso_U_23
_atom_site_aniso_U_13
_atom_site_aniso_U_12
Cu1 0.00723(10) 0.01088(10) 0.00386(9) -0.00213(6) 0.00026(6) 0.00180(7)
Cl1 0.01479(13) 0.01553(13) 0.01315(13) 0.00128(10) 0.00423(10) 0.00595(10)
O41 0.0088(3) 0.0117(4) 0.0067(3) -0.0023(3) 0.0007(3) 0.0012(3)
O31 0.0091(3) 0.0134(4) 0.0053(3) -0.0017(3) 0.0013(3) 0.0029(3)
O1W 0.0188(4) 0.0181(4) 0.0200(5) 0.0010(4) 0.0012(4) 0.0061(4)
O2W 0.0127(4) 0.0147(4) 0.0141(4) -0.0015(3) 0.0021(3) 0.0053(3)
N1 0.0126(4) 0.0084(4) 0.0052(4) -0.0011(3) 0.0012(3) 0.0013(3)
C2 0.0107(5) 0.0081(4) 0.0072(5) 0.0006(4) 0.0016(4) 0.0019(4)
C21 0.0100(5) 0.0171(5) 0.0087(5) -0.0018(4) -0.0002(4) 0.0018(4)
C3 0.0104(5) 0.0071(4) 0.0066(4) 0.0005(3) 0.0017(4) 0.0023(4)
C4 0.0103(5) 0.0061(4) 0.0078(5) 0.0003(3) 0.0012(4) 0.0014(4)
C5 0.0097(5) 0.0100(5) 0.0104(5) 0.0003(4) 0.0030(4) 0.0015(4)
C6 0.0136(5) 0.0099(5) 0.0089(5) 0.0006(4) 0.0050(4) 0.0028(4)
C7 0.0160(5) 0.0099(5) 0.0047(4) -0.0018(4) 0.0008(4) 0.0016(4)
C8 0.0144(5) 0.0095(5) 0.0077(5) -0.0008(4) 0.0000(4) 0.0017(4)
N13 0.0103(4) 0.0123(4) 0.0102(4) -0.0012(3) 0.0031(3) 0.0020(3)
C9 0.0103(5) 0.0085(4) 0.0088(5) 0.0008(4) 0.0015(4) 0.0017(4)
C10 0.0135(5) 0.0117(5) 0.0104(5) -0.0001(4) 0.0021(4) 0.0045(4)
N11 0.0180(5) 0.0101(4) 0.0088(4) -0.0024(3) 0.0024(4) 0.0032(4)
C12 0.0133(5) 0.0121(5) 0.0103(5) -0.0005(4) 0.0009(4) -0.0008(4)

loop_
_atom_type_symbol
_atom_type_description
_atom_type_scat_dispersion_real
_atom_type_scat_dispersion_imag
_atom_type_scat_source
C C 0.0033 0.0016 'International Tables Vol C Tables 4.2.6.8 and 6.1.1.4'
H H 0.0000 0.0000 'International Tables Vol C Tables 4.2.6.8 and 6.1.1.4'
N N 0.0061 0.0033 'International Tables Vol C Tables 4.2.6.8 and 6.1.1.4'
O O 0.0106 0.0060 'International Tables Vol C Tables 4.2.6.8 and 6.1.1.4'
Cu Cu 0.3201 1.2651 'International Tables Vol C Tables 4.2.6.8 and 6.1.1.4'
Cl Cl 0.1484 0.1585 'International Tables Vol C Tables 4.2.6.8 and 6.1.1.4'

loop_
_geom_angle_atom_site_label_1
_geom_angle_atom_site_label_2
_geom_angle_atom_site_label_3
_geom_angle
_geom_angle_site_symmetry_1
_geom_angle_site_symmetry_3
_geom_angle_publ_flag
O41 Cu1 O41 180.0 2_565 . ?
O31 Cu1 O41 85.73(3) . . ?
O31 Cu1 O41 85.73(3) 2_565 2_565 ?
O31 Cu1 O41 94.27(3) 2_565 . ?
O31 Cu1 O41 94.27(3) . 2_565 ?
O31 Cu1 O31 180.0 . 2_565 ?
C4 O41 Cu1 109.40(7) . . ?
C3 O31 Cu1 109.29(6) . . ?
H1WA O1W H1WB 107(2) . . ?
H2WA O2W H2WB 104(2) . . ?
C2 N1 C7 120.68(9) . . ?
C6 N1 C2 121.42(9) . . ?
C6 N1 C7 117.73(9) . . ?
N1 C2 C21 119.68(9) . . ?
N1 C2 C3 118.95(10) . . ?
C3 C2 C21 121.35(10) . . ?
C2 C21 H21A 109.5 . . ?
C2 C21 H21B 109.5 . . ?
C2 C21 H21C 109.5 . . ?
H21A C21 H21B 109.5 . . ?
H21A C21 H21C 109.5 . . ?
H21B C21 H21C 109.5 . . ?
O31 C3 C2 122.71(10) . . ?
O31 C3 C4 116.89(9) . . ?
C2 C3 C4 120.40(10) . . ?
O41 C4 C3 118.21(10) . . ?
O41 C4 C5 123.77(10) . . ?
C5 C4 C3 118.02(10) . . ?
C4 C5 H5 120.3 . . ?
C6 C5 C4 119.41(10) . . ?
C6 C5 H5 120.3 . . ?
N1 C6 C5 121.77(10) . . ?
N1 C6 H6 119.1 . . ?
C5 C6 H6 119.1 . . ?
N1 C7 H7A 109.7 . . ?
N1 C7 H7B 109.7 . . ?
N1 C7 C8 109.65(9) . . ?
H7A C7 H7B 108.2 . . ?
C8 C7 H7A 109.7 . . ?
C8 C7 H7B 109.7 . . ?
C7 C8 H8A 108.9 . . ?
C7 C8 H8B 108.9 . . ?
H8A C8 H8B 107.7 . . ?
C9 C8 C7 113.55(9) . . ?
C9 C8 H8A 108.9 . . ?
C9 C8 H8B 108.9 . . ?
C9 N13 H13 129.2(12) . . ?
C12 N13 C9 109.24(10) . . ?
C12 N13 H13 121.6(12) . . ?
N13 C9 C8 124.25(10) . . ?
C10 C9 C8 129.93(10) . . ?
C10 C9 N13 105.72(10) . . ?
C9 C10 H10 126.2 . . ?
C9 C10 N11 107.70(10) . . ?
N11 C10 H10 126.2 . . ?
C10 N11 H11 125.1(13) . . ?
C12 N11 C10 109.13(10) . . ?
C12 N11 H11 125.7(13) . . ?
N13 C12 H12 125.9 . . ?
N11 C12 N13 108.20(10) . . ?
N11 C12 H12 125.9 . . ?

loop_
_geom_bond_atom_site_label_1
_geom_bond_atom_site_label_2
_geom_bond_distance
_geom_bond_site_symmetry_2
_geom_bond_publ_flag
Cu1 O41 1.9573(8) 2_565 ?
Cu1 O41 1.9573(8) . ?
Cu1 O31 1.9396(8) . ?
Cu1 O31 1.9396(8) 2_565 ?
O41 C4 1.2965(13) . ?
O31 C3 1.3320(13) . ?
O1W H1WA 0.89(2) . ?
O1W H1WB 0.91(2) . ?
O2W H2WA 0.79(2) . ?
O2W H2WB 0.82(2) . ?
N1 C2 1.3801(14) . ?
N1 C6 1.3561(15) . ?
N1 C7 1.4758(13) . ?
C2 C21 1.4964(15) . ?
C2 C3 1.3853(14) . ?
C21 H21A 0.9800 . ?
C21 H21B 0.9800 . ?
C21 H21C 0.9800 . ?
C3 C4 1.4353(15) . ?
C4 C5 1.4087(15) . ?
C5 H5 0.9500 . ?
C5 C6 1.3730(15) . ?
C6 H6 0.9500 . ?
C7 H7A 0.9900 . ?
C7 H7B 0.9900 . ?
C7 C8 1.5340(15) . ?
C8 H8A 0.9900 . ?
C8 H8B 0.9900 . ?
C8 C9 1.4894(15) . ?
N13 C9 1.3909(14) . ?
N13 C12 1.3353(14) . ?
N13 H13 0.849(19) . ?
C9 C10 1.3575(15) . ?
C10 H10 0.9500 . ?
C10 N11 1.3765(15) . ?
N11 C12 1.3225(16) . ?
N11 H11 0.862(19) . ?
C12 H12 0.9500 . ?

loop_
_geom_hbond_atom_site_label_D
_geom_hbond_atom_site_label_H
_geom_hbond_atom_site_label_A
_geom_hbond_distance_DH
_geom_hbond_distance_HA
_geom_hbond_distance_DA
_geom_hbond_angle_DHA
_geom_hbond_site_symmetry_A
_geom_hbond_publ_flag
O1W H1WA Cl1 0.89(2) 2.33(2) 3.2202(10) 177.9(19) 2_666 yes
O1W H1WB Cl1 0.91(2) 2.37(2) 3.2767(10) 176(2) 1_444 yes
O2W H2WA Cl1 0.79(2) 2.41(2) 3.1894(10) 168.5(18) 2_666 yes
O2W H2WB O31 0.82(2) 1.88(2) 2.6937(12) 177(2) . yes
C21 H21C O2W 0.98 2.64 3.5740(15) 159.3 2_666 yes
C5 H5 O2W 0.95 2.59 3.4698(14) 153.9 1_455 yes
C10 H10 O1W 0.95 2.59 3.3939(15) 143.2 1_566 yes
C12 H12 O41 0.95 2.43 3.0689(14) 124.5 1_666 yes
C12 H12 O1W 0.95 2.30 3.1081(15) 142.4 1_666 yes
N13 H13 Cl1 0.849(19) 2.322(19) 3.1650(10) 172.6(16) . yes
N11 H11 O2W 0.862(19) 1.88(2) 2.7189(13) 165.6(18) 1_566 yes

loop_
_geom_torsion_atom_site_label_1
_geom_torsion_atom_site_label_2
_geom_torsion_atom_site_label_3
_geom_torsion_atom_site_label_4
_geom_torsion
_geom_torsion_site_symmetry_1
_geom_torsion_site_symmetry_2
_geom_torsion_site_symmetry_3
_geom_torsion_site_symmetry_4
_geom_torsion_publ_flag
Cu1 O41 C4 C3 -4.54(11) . . . . ?
Cu1 O41 C4 C5 175.00(8) . . . . ?
Cu1 O31 C3 C2 -174.23(8) . . . . ?
Cu1 O31 C3 C4 5.29(11) . . . . ?
O41 C4 C5 C6 -178.25(10) . . . . ?
O31 C3 C4 O41 -0.50(14) . . . . ?
O31 C3 C4 C5 179.94(9) . . . . ?
N1 C2 C3 O31 179.37(9) . . . . ?
N1 C2 C3 C4 -0.13(15) . . . . ?
N1 C7 C8 C9 -176.54(9) . . . . ?
C2 N1 C6 C5 0.75(16) . . . . ?
C2 N1 C7 C8 87.75(12) . . . . ?
C2 C3 C4 O41 179.03(9) . . . . ?
C2 C3 C4 C5 -0.53(15) . . . . ?
C21 C2 C3 O31 -1.80(16) . . . . ?
C21 C2 C3 C4 178.69(10) . . . . ?
C3 C4 C5 C6 1.28(15) . . . . ?
C4 C5 C6 N1 -1.42(16) . . . . ?
C6 N1 C2 C21 -178.80(10) . . . . ?
C6 N1 C2 C3 0.05(15) . . . . ?
C6 N1 C7 C8 -87.67(11) . . . . ?
C7 N1 C2 C21 5.94(15) . . . . ?
C7 N1 C2 C3 -175.21(9) . . . . ?
C7 N1 C6 C5 176.14(10) . . . . ?
C7 C8 C9 N13 74.23(14) . . . . ?
C7 C8 C9 C10 -110.01(13) . . . . ?
C8 C9 C10 N11 -175.40(11) . . . . ?
N13 C9 C10 N11 0.96(12) . . . . ?
C9 N13 C12 N11 0.76(13) . . . . ?
C9 C10 N11 C12 -0.53(13) . . . . ?
C10 N11 C12 N13 -0.15(13) . . . . ?
C12 N13 C9 C8 175.55(10) . . . . ?
C12 N13 C9 C10 -1.07(12) . . . . ?
